data_7220311
loop_
_publ_author_name
'Frizzo, Clarissa P.'
'Tier, Aniele Z.'
'Gindri, Izabelle M.'
'Meyer, Alexandre R.'
'Black, Gabrielle'
'Belladona, Andrei L.'
'Martins, Marcos A. P.'

_publ_section_title
;
 Thermodynamic, energetic, and topological properties of crystal packing
 of pyrazolo[1,5-a]pyrimidines governed by weak electrostatic
 intermolecular interactions
;
_journal_issue 23
_journal_name_full CrystEngComm
_journal_page_first 4325
_journal_paper_doi 10.1039/C5CE00613A
_journal_volume 17
_journal_year 2015
_chemical_formula_moiety 'C11 H12 Cl3 N3'
_chemical_formula_sum 'C11 H12 Cl3 N3'
_chemical_formula_weight 292.59
_chemical_melting_point ?
_chemical_name_common pyrazolo[1,5-a]pyrimidine
_chemical_name_systematic
;
2-methyl-7-tricholoromethyl-5-propylpyrazolo[1,5-a]pyrimidine
;
_space_group_IT_number 14
_symmetry_cell_setting monoclinic
_symmetry_space_group_name_Hall '-P 2ybc'
_symmetry_space_group_name_H-M 'P 1 21/c 1'
_atom_sites_solution_hydrogens geom
_atom_sites_solution_primary direct
_atom_sites_solution_secondary difmap
_audit_conform_dict_location ftp://ftp.iucr.org/pub/cif_core.dic
_audit_conform_dict_name cif_core.dic
_audit_conform_dict_version 2.4
_audit_creation_date 2015-03-25T05:40:54-00:00
_audit_creation_method 'WinGX routine CIF_UPDATE'
_audit_update_record
;
2015-03-25 deposited with the CCDC.
2015-05-01 downloaded from the CCDC.
;
_cell_angle_alpha 90
_cell_angle_beta 104.896(5)
_cell_angle_gamma 90
_cell_formula_units_Z 4
_cell_length_a 11.2451(8)
_cell_length_b 5.8697(4)
_cell_length_c 20.9201(16)
_cell_measurement_reflns_used 2847
_cell_measurement_temperature 293(2)
_cell_measurement_theta_max 25.739
_cell_measurement_theta_min 2.373
_cell_volume 1334.43(17)
_computing_cell_refinement 'BRUKER SAINT'
_computing_data_collection 'BRUKER APEX-II'
_computing_data_reduction 'BRUKER SOFTWARE'
_computing_molecular_graphics 'ORTEP-3 (Farrugia, 2000)'
_computing_publication_material 'SHELXL-97 (Shekdrick, 1997)'
_computing_structure_refinement 'SHELXL-97 (Sheldrick, 1997)'
_computing_structure_solution 'SHELX97 (Sheldrick, 1997)'
_diffrn_ambient_temperature 293(2)
_diffrn_detector_area_resol_mean none
_diffrn_measured_fraction_theta_full 0.996
_diffrn_measured_fraction_theta_max 0.996
_diffrn_measurement_device_type 'X8 APEX II'
_diffrn_measurement_method 'phi and omega scans'
_diffrn_radiation_monochromator graphite
_diffrn_radiation_type MoK\a
_diffrn_radiation_wavelength 0.71073
_diffrn_reflns_av_R_equivalents 0.0292
_diffrn_reflns_av_unetI/netI 0.0273
_diffrn_reflns_limit_h_max 14
_diffrn_reflns_limit_h_min -14
_diffrn_reflns_limit_k_max 7
_diffrn_reflns_limit_k_min -7
_diffrn_reflns_limit_l_max 27
_diffrn_reflns_limit_l_min -27
_diffrn_reflns_number 13171
_diffrn_reflns_theta_full 28.4
_diffrn_reflns_theta_max 28.4
_diffrn_reflns_theta_min 1.87
_diffrn_standards_decay_% none
_diffrn_standards_interval_count none
_diffrn_standards_interval_time none
_diffrn_standards_number none
_exptl_absorpt_coefficient_mu 0.667
_exptl_absorpt_correction_T_max 0.9
_exptl_absorpt_correction_T_min 0.769
_exptl_absorpt_correction_type gaussian
_exptl_absorpt_process_details XPREP
_exptl_crystal_colour 'pale yellow'
_exptl_crystal_density_diffrn 1.456
_exptl_crystal_density_meas ?
_exptl_crystal_density_method 'not measured'
_exptl_crystal_description tabular
_exptl_crystal_F_000 600
_exptl_crystal_size_max 0.88
_exptl_crystal_size_mid 0.328
_exptl_crystal_size_min 0.158
_refine_diff_density_max 0.512
_refine_diff_density_min -0.46
_refine_diff_density_rms 0.231
_refine_ls_extinction_coef none
_refine_ls_extinction_method none
_refine_ls_goodness_of_fit_ref 1.1
_refine_ls_hydrogen_treatment constr
_refine_ls_matrix_type full
_refine_ls_number_parameters 154
_refine_ls_number_reflns 3314
_refine_ls_number_restraints 0
_refine_ls_restrained_S_all 1.1
_refine_ls_R_factor_all 0.0576
_refine_ls_R_factor_gt 0.0361
_refine_ls_shift/su_max 0.001
_refine_ls_shift/su_mean 0
_refine_ls_structure_factor_coef Fsqd
_refine_ls_weighting_details 'calc w=1/[\s^2^(Fo^2^)+(0.0743P)^2^+0.0754P] where P=(Fo^2^+2Fc^2^)/3'
_refine_ls_weighting_scheme calc
_refine_ls_wR_factor_gt 0.1069
_refine_ls_wR_factor_ref 0.1361
_reflns_number_gt 2434
_reflns_number_total 3314
_reflns_threshold_expression >2\s(I)
_cod_data_source_file c5ce00613a2.cif
_cod_data_source_block p21c
_cod_depositor_comments
;
The following automatic conversions were performed:

'_chemical_melting_point' value 'none' was changed to '?' - the value
is undefined or not given.

'_exptl_crystal_density_meas' value 'none' was changed to '?' - the
value is perceived as not measured.

Automatic conversion script
Id: cif_fix_values 3271 2015-04-21 07:52:19Z andrius 

 Adding full bibliography for 7220304--7220315.cif.
;
_cod_original_sg_symbol_Hall -P2ybc
_cod_original_sg_symbol_H-M P21/c
_cod_database_code 7220311

loop_
_symmetry_equiv_pos_as_xyz
'x, y, z'
'-x, y+1/2, -z+1/2'
'-x, -y, -z'
'x, -y-1/2, z-1/2'

loop_
_atom_site_label
_atom_site_type_symbol
_atom_site_fract_x
_atom_site_fract_y
_atom_site_fract_z
_atom_site_U_iso_or_equiv
_atom_site_adp_type
_atom_site_occupancy
_atom_site_symmetry_multiplicity
_atom_site_calc_flag
_atom_site_refinement_flags
Cl1 Cl 0.91692(6) -0.14936(9) 0.57495(3) 0.05703(19) Uani 1 1 d .
Cl2 Cl 0.83536(6) 0.30649(9) 0.54383(3) 0.05688(19) Uani 1 1 d .
Cl3 Cl 0.66174(6) -0.04343(11) 0.55879(3) 0.0636(2) Uani 1 1 d .
N3 N 0.69101(17) -0.1309(3) 0.31954(9) 0.0500(4) Uani 1 1 d .
N1 N 0.60811(18) 0.2636(3) 0.43063(10) 0.0510(5) Uani 1 1 d .
C2 C 0.5326(2) 0.3275(4) 0.37221(13) 0.0539(6) Uani 1 1 d .
N8 N 0.67233(15) 0.0869(3) 0.41395(9) 0.0428(4) Uani 1 1 d .
C3A C 0.63798(19) 0.0396(3) 0.34630(11) 0.0458(5) Uani 1 1 d .
C6 C 0.81499(19) -0.2073(3) 0.42890(10) 0.0427(5) Uani 1 1 d .
H6 H 0.8767 -0.2958 0.4556 0.051 Uiso 1 1 calc R
C5 C 0.7768(2) -0.2511(4) 0.35967(10) 0.0456(5) Uani 1 1 d .
C7 C 0.76261(18) -0.0384(3) 0.45624(10) 0.0397(4) Uani 1 1 d .
C8 C 0.79236(19) 0.0163(3) 0.52895(11) 0.0443(5) Uani 1 1 d .
C51 C 0.8385(2) -0.4434(4) 0.33276(12) 0.0561(6) Uani 1 1 d .
H51A H 0.9265 -0.4158 0.3454 0.067 Uiso 1 1 calc R
H51B H 0.824 -0.5829 0.3544 0.067 Uiso 1 1 calc R
C3 C 0.5473(2) 0.1960(4) 0.31978(13) 0.0565(6) Uani 1 1 d .
H3 H 0.5045 0.2103 0.2756 0.068 Uiso 1 1 calc R
C52 C 0.8000(3) -0.4824(5) 0.25938(13) 0.0647(7) Uani 1 1 d .
H52A H 0.8164 -0.3464 0.2368 0.078 Uiso 1 1 calc R
H52B H 0.7121 -0.5115 0.2457 0.078 Uiso 1 1 calc R
C1 C 0.4464(3) 0.5234(5) 0.37172(16) 0.0736(8) Uani 1 1 d .
H1A H 0.457 0.5788 0.416 0.11 Uiso 1 1 calc R
H1B H 0.3631 0.4731 0.3545 0.11 Uiso 1 1 calc R
H1C H 0.4641 0.6433 0.3444 0.11 Uiso 1 1 calc R
C53 C 0.8684(3) -0.6827(5) 0.23984(15) 0.0782(8) Uani 1 1 d .
H53A H 0.8419 -0.7043 0.1928 0.117 Uiso 1 1 calc R
H53B H 0.8513 -0.8177 0.2618 0.117 Uiso 1 1 calc R
H53C H 0.9552 -0.6527 0.2526 0.117 Uiso 1 1 calc R

loop_
_atom_site_aniso_label
_atom_site_aniso_U_11
_atom_site_aniso_U_22
_atom_site_aniso_U_33
_atom_site_aniso_U_23
_atom_site_aniso_U_13
_atom_site_aniso_U_12
Cl1 0.0609(4) 0.0499(3) 0.0505(3) 0.0036(2) -0.0033(3) 0.0056(2)
Cl2 0.0681(4) 0.0389(3) 0.0589(4) -0.0024(2) 0.0077(3) -0.0070(2)
Cl3 0.0647(4) 0.0668(4) 0.0670(4) 0.0114(3) 0.0307(3) -0.0030(3)
N3 0.0462(10) 0.0517(10) 0.0465(10) -0.0014(8) 0.0018(8) 0.0008(8)
N1 0.0481(11) 0.0433(9) 0.0624(11) 0.0070(8) 0.0158(9) 0.0054(8)
C2 0.0416(12) 0.0478(12) 0.0706(15) 0.0159(11) 0.0115(11) 0.0026(9)
N8 0.0369(9) 0.0404(8) 0.0485(10) 0.0048(7) 0.0066(7) 0.0019(7)
C3A 0.0380(11) 0.0479(11) 0.0466(11) 0.0056(9) 0.0021(9) -0.0032(9)
C6 0.0388(11) 0.0395(9) 0.0465(11) 0.0026(8) 0.0046(9) 0.0013(8)
C5 0.0429(11) 0.0448(10) 0.0468(11) -0.0026(9) 0.0077(9) -0.0036(9)
C7 0.0349(10) 0.0377(9) 0.0439(10) 0.0055(8) 0.0056(8) -0.0037(8)
C8 0.0457(12) 0.0365(9) 0.0490(11) 0.0018(8) 0.0091(9) -0.0035(8)
C51 0.0558(14) 0.0554(13) 0.0522(13) -0.0059(10) 0.0047(11) 0.0052(11)
C3 0.0473(13) 0.0576(13) 0.0562(13) 0.0114(11) -0.0017(10) 0.0030(10)
C52 0.0646(16) 0.0737(15) 0.0540(14) -0.0078(12) 0.0120(12) 0.0031(13)
C1 0.0608(16) 0.0589(14) 0.101(2) 0.0228(14) 0.0215(15) 0.0193(12)
C53 0.088(2) 0.0810(19) 0.0693(18) -0.0152(14) 0.0273(16) 0.0086(16)

loop_
_atom_type_symbol
_atom_type_description
_atom_type_scat_dispersion_real
_atom_type_scat_dispersion_imag
_atom_type_scat_source
C C 0.0033 0.0016 'International Tables Vol C Tables 4.2.6.8 and 6.1.1.4'
H H 0 0 'International Tables Vol C Tables 4.2.6.8 and 6.1.1.4'
N N 0.0061 0.0033 'International Tables Vol C Tables 4.2.6.8 and 6.1.1.4'
Cl Cl 0.1484 0.1585 'International Tables Vol C Tables 4.2.6.8 and 6.1.1.4'

loop_
_geom_angle_atom_site_label_1
_geom_angle_atom_site_label_2
_geom_angle_atom_site_label_3
_geom_angle
C5 N3 C3A 117.53(19)
C2 N1 N8 103.38(19)
N1 C2 C3 112.8(2)
N1 C2 C1 118.2(2)
C3 C2 C1 129.0(2)
N1 N8 C7 126.57(18)
N1 N8 C3A 112.65(16)
C7 N8 C3A 120.78(17)
N3 C3A C3 133.1(2)
N3 C3A N8 121.90(18)
C3 C3A N8 105.0(2)
C7 C6 C5 120.82(18)
C7 C6 H6 119.6
C5 C6 H6 119.6
N3 C5 C6 122.3(2)
N3 C5 C51 119.85(19)
C6 C5 C51 117.89(18)
C6 C7 N8 116.71(18)
C6 C7 C8 125.15(18)
N8 C7 C8 118.11(18)
C7 C8 Cl1 111.77(15)
C7 C8 Cl3 108.93(14)
Cl1 C8 Cl3 108.12(11)
C7 C8 Cl2 111.19(14)
Cl1 C8 Cl2 106.83(11)
Cl3 C8 Cl2 109.94(12)
C52 C51 C5 117.1(2)
C52 C51 H51A 108
C5 C51 H51A 108
C52 C51 H51B 108
C5 C51 H51B 108
H51A C51 H51B 107.3
C3A C3 C2 106.2(2)
C3A C3 H3 126.9
C2 C3 H3 126.9
C51 C52 C53 111.1(2)
C51 C52 H52A 109.4
C53 C52 H52A 109.4
C51 C52 H52B 109.4
C53 C52 H52B 109.4
H52A C52 H52B 108
C2 C1 H1A 109.5
C2 C1 H1B 109.5
H1A C1 H1B 109.5
C2 C1 H1C 109.5
H1A C1 H1C 109.5
H1B C1 H1C 109.5
C52 C53 H53A 109.5
C52 C53 H53B 109.5
H53A C53 H53B 109.5
C52 C53 H53C 109.5
H53A C53 H53C 109.5
H53B C53 H53C 109.5

loop_
_geom_bond_atom_site_label_1
_geom_bond_atom_site_label_2
_geom_bond_distance
Cl1 C8 1.772(2)
Cl2 C8 1.776(2)
Cl3 C8 1.772(2)
N3 C5 1.311(3)
N3 C3A 1.357(3)
N1 C2 1.350(3)
N1 N8 1.359(2)
C2 C3 1.385(4)
C2 C1 1.502(3)
N8 C7 1.376(2)
N8 C3A 1.396(3)
C3A C3 1.378(3)
C6 C7 1.353(3)
C6 C5 1.424(3)
C6 H6 0.93
C5 C51 1.507(3)
C7 C8 1.506(3)
C51 C52 1.502(3)
C51 H51A 0.97
C51 H51B 0.97
C3 H3 0.93
C52 C53 1.518(4)
C52 H52A 0.97
C52 H52B 0.97
C1 H1A 0.96
C1 H1B 0.96
C1 H1C 0.96
C53 H53A 0.96
C53 H53B 0.96
C53 H53C 0.96

loop_
_geom_torsion_atom_site_label_1
_geom_torsion_atom_site_label_2
_geom_torsion_atom_site_label_3
_geom_torsion_atom_site_label_4
_geom_torsion
N8 N1 C2 C3 0.3(3)
N8 N1 C2 C1 -179.8(2)
C2 N1 N8 C7 179.64(19)
C2 N1 N8 C3A -0.1(2)
C5 N3 C3A C3 -179.9(2)
C5 N3 C3A N8 -0.1(3)
N1 N8 C3A N3 -179.90(19)
C7 N8 C3A N3 0.3(3)
N1 N8 C3A C3 -0.1(2)
C7 N8 C3A C3 -179.84(18)
C3A N3 C5 C6 -0.3(3)
C3A N3 C5 C51 179.7(2)
C7 C6 C5 N3 0.5(3)
C7 C6 C5 C51 -179.5(2)
C5 C6 C7 N8 -0.3(3)
C5 C6 C7 C8 177.46(18)
N1 N8 C7 C6 -179.8(2)
C3A N8 C7 C6 -0.1(3)
N1 N8 C7 C8 2.3(3)
C3A N8 C7 C8 -178.01(18)
C6 C7 C8 Cl1 6.0(3)
N8 C7 C8 Cl1 -176.30(14)
C6 C7 C8 Cl3 -113.4(2)
N8 C7 C8 Cl3 64.29(19)
C6 C7 C8 Cl2 125.27(19)
N8 C7 C8 Cl2 -57.0(2)
N3 C5 C51 C52 1.9(3)
C6 C5 C51 C52 -178.1(2)
N3 C3A C3 C2 -180.0(2)
N8 C3A C3 C2 0.2(3)
N1 C2 C3 C3A -0.3(3)
C1 C2 C3 C3A 179.8(2)
C5 C51 C52 C53 -179.2(2)
